data_2106012
loop_
_publ_author_name
'Gerhardt, Valeska'
'Egert, Ernst'

_publ_section_title
;
 Cocrystals of 6-chlorouracil and 6-chloro-3-methyluracil: exploring their
 hydrogen-bond-based synthon motifs with several triazine and pyrimidine
 derivatives
;
_journal_coeditor_code AO5001
_journal_issue 2
_journal_name_full 'Acta Crystallographica Section B'
_journal_page_first 209
_journal_page_last 220
_journal_paper_doi 10.1107/S2052520615003790
_journal_volume 71
_journal_year 2015
_chemical_formula_moiety 'C4 H3 Cl N2 O2, C4 H7 N5, 2(C5 H9 N O), H2 O'
_chemical_formula_sum 'C18 H30 Cl N9 O5'
_chemical_formula_weight 487.96
_space_group_IT_number 2
_symmetry_cell_setting triclinic
_symmetry_space_group_name_Hall '-P 1'
_symmetry_space_group_name_H-M 'P -1'
_atom_sites_solution_hydrogens geom
_atom_sites_solution_primary direct
_atom_sites_solution_secondary difmap
_audit_creation_method SHELXL-97
_cell_angle_alpha 77.188(5)
_cell_angle_beta 89.846(5)
_cell_angle_gamma 67.043(5)
_cell_formula_units_Z 2
_cell_length_a 9.4450(6)
_cell_length_b 10.3974(7)
_cell_length_c 13.3661(8)
_cell_measurement_reflns_used 26327
_cell_measurement_temperature 173(2)
_cell_measurement_theta_max 25.93
_cell_measurement_theta_min 4.215
_cell_volume 1173.40(14)
_computing_cell_refinement 'X-Area (Stoe & Cie, 2001)'
_computing_data_collection 'X-Area (Stoe & Cie, 2001)'
_computing_data_reduction 'X-Area (Stoe & Cie, 2001)'
_computing_molecular_graphics
;
Mercury (Version 3.1, Macrae et al., 2008) and XP (Sheldrick,
 2008)
;
_computing_publication_material 'publCIF (Westrip, 2010)'
_computing_structure_refinement 'SHELXL97 (Sheldrick, 2008) '
_computing_structure_solution 'SHELXS97 (Sheldrick, 2008) '
_diffrn_ambient_temperature 173(2)
_diffrn_measured_fraction_theta_full 0.997
_diffrn_measured_fraction_theta_max 0.993
_diffrn_measurement_device_type 'STOE IPDS II two-circle diffractometer'
_diffrn_measurement_method \w
_diffrn_radiation_monochromator 'Genix 3D multilayer optics'
_diffrn_radiation_source 'Genix 3D I\mS microfocus X-ray source'
_diffrn_radiation_type MoK\a
_diffrn_radiation_wavelength 0.71073
_diffrn_reflns_av_R_equivalents 0.0496
_diffrn_reflns_av_sigmaI/netI 0.0282
_diffrn_reflns_limit_h_max 11
_diffrn_reflns_limit_h_min -11
_diffrn_reflns_limit_k_max 12
_diffrn_reflns_limit_k_min -12
_diffrn_reflns_limit_l_max 14
_diffrn_reflns_limit_l_min -16
_diffrn_reflns_number 23834
_diffrn_reflns_theta_full 25.00
_diffrn_reflns_theta_max 25.86
_diffrn_reflns_theta_min 3.37
_diffrn_standards_number 0
_exptl_absorpt_coefficient_mu 0.212
_exptl_absorpt_correction_T_max 0.9724
_exptl_absorpt_correction_T_min 0.8787
_exptl_absorpt_correction_type multi-scan
_exptl_absorpt_process_details 'X-Area (Stoe & Cie, 2001)'
_exptl_crystal_colour colourless
_exptl_crystal_density_diffrn 1.381
_exptl_crystal_density_method 'not measured'
_exptl_crystal_description block
_exptl_crystal_F_000 516
_exptl_crystal_size_max 0.63
_exptl_crystal_size_mid 0.18
_exptl_crystal_size_min 0.13
_refine_diff_density_max 1.265
_refine_diff_density_min -0.532
_refine_ls_extinction_method none
_refine_ls_goodness_of_fit_ref 1.125
_refine_ls_hydrogen_treatment mixed
_refine_ls_matrix_type full
_refine_ls_number_parameters 350
_refine_ls_number_reflns 4521
_refine_ls_number_restraints 102
_refine_ls_restrained_S_all 1.125
_refine_ls_R_factor_all 0.0913
_refine_ls_R_factor_gt 0.0836
_refine_ls_shift/su_max 0.000
_refine_ls_shift/su_mean 0.000
_refine_ls_structure_factor_coef Fsqd
_refine_ls_weighting_details 'calc w=1/[\s^2^(Fo^2^)+(0.0843P)^2^+4.5246P] where P=(Fo^2^+2Fc^2^)/3'
_refine_ls_weighting_scheme calc
_refine_ls_wR_factor_gt 0.2394
_refine_ls_wR_factor_ref 0.2437
_reflns_number_gt 3965
_reflns_number_total 4521
_reflns_threshold_expression >2sigma(I)
_cod_data_source_file ao5001sup1.cif
_cod_data_source_block I
_cod_original_cell_volume 1173.40(13)
_cod_original_sg_symbol_H-M P-1
_cod_database_code 2106012

loop_
_symmetry_equiv_pos_as_xyz
'x, y, z'
'-x, -y, -z'

loop_
_atom_site_type_symbol
_atom_site_label
_atom_site_fract_x
_atom_site_fract_y
_atom_site_fract_z
_atom_site_U_iso_or_equiv
_atom_site_adp_type
_atom_site_calc_flag
_atom_site_refinement_flags
_atom_site_occupancy
_atom_site_symmetry_multiplicity
_atom_site_disorder_assembly
_atom_site_disorder_group
N N1A 0.1098(4) 0.1306(4) 0.9239(3) 0.0263(7) Uani d . 1 1 . .
C C2A 0.2646(5) 0.0755(4) 0.9510(3) 0.0259(8) Uani d . 1 1 . .
O O2A 0.3610(3) 0.0410(3) 0.8867(2) 0.0308(7) Uani d . 1 1 . .
N N3A 0.3144(4) 0.0601(4) 1.0506(2) 0.0249(7) Uani d D 1 1 . .
H H3A 0.413(3) 0.028(5) 1.069(4) 0.030 Uiso d D 1 1 . .
C C4A 0.2210(5) 0.0921(5) 1.1284(3) 0.0295(9) Uani d . 1 1 . .
O O4A 0.2817(3) 0.0728(4) 1.2150(2) 0.0391(8) Uani d . 1 1 . .
C C5A 0.0601(5) 0.1465(5) 1.0990(3) 0.0296(9) Uani d . 1 1 . .
H H5A -0.0148 0.1713 1.1467 0.036 Uiso calc R 1 1 . .
C C6A 0.0200(4) 0.1612(4) 0.9977(3) 0.0259(8) Uani d . 1 1 . .
Cl Cl6A -0.17873(11) 0.23212(12) 0.95603(8) 0.0334(3) Uani d . 1 1 . .
N N1B 0.2802(4) 0.0736(4) 0.5073(2) 0.0253(7) Uani d . 1 1 . .
C C2B 0.3235(4) 0.0573(4) 0.6055(3) 0.0240(8) Uani d . 1 1 . .
N N2B 0.4720(4) 0.0062(5) 0.6369(3) 0.0333(8) Uani d D 1 1 . .
H H21B 0.507(6) -0.004(6) 0.701(2) 0.040 Uiso d D 1 1 . .
H H22B 0.540(5) -0.017(5) 0.592(3) 0.040 Uiso d D 1 1 . .
N N3B 0.2197(4) 0.0894(4) 0.6766(3) 0.0257(7) Uani d . 1 1 . .
H H3B 0.258(6) 0.073(5) 0.734(4) 0.031 Uiso d . 1 1 . .
C C4B 0.0647(4) 0.1359(4) 0.6500(3) 0.0267(8) Uani d . 1 1 . .
N N4B -0.0281(4) 0.1631(5) 0.7249(3) 0.0386(9) Uani d D 1 1 . .
H H41B -0.002(5) 0.154(6) 0.7884(19) 0.046 Uiso d D 1 1 . .
H H42B -0.127(2) 0.194(6) 0.713(3) 0.046 Uiso d D 1 1 . .
C C5B 0.0162(5) 0.1534(5) 0.5497(3) 0.0287(9) Uani d . 1 1 . .
H H5B -0.0905 0.1866 0.5282 0.034 Uiso calc R 1 1 . .
C C6B 0.1272(4) 0.1212(4) 0.4794(3) 0.0244(8) Uani d . 1 1 . .
N N6B 0.0859(4) 0.1381(4) 0.3798(3) 0.0320(8) Uani d D 1 1 . .
H H61B 0.158(4) 0.117(5) 0.338(3) 0.038 Uiso d D 1 1 . .
H H62B -0.003(3) 0.173(5) 0.347(3) 0.038 Uiso d D 1 1 . .
O O1W -0.3421(4) 0.2228(5) 0.6820(4) 0.0656(12) Uani d D 1 1 . .
H H2W -0.352(8) 0.149(4) 0.716(6) 0.098 Uiso d D 1 1 . .
H H1W -0.414(6) 0.300(4) 0.685(6) 0.098 Uiso d D 1 1 . .
O O2X -0.2254(5) 0.2456(8) 0.2848(4) 0.0427(13) Uani d PDU 0.816(6) 1 A 1
N N1X -0.4882(5) 0.3345(5) 0.2501(4) 0.0387(11) Uani d PDU 0.816(6) 1 A 1
C C1X -0.4877(9) 0.3138(9) 0.1477(5) 0.0521(17) Uani d PDU 0.816(6) 1 A 1
H H1X1 -0.5943 0.3513 0.1167 0.078 Uiso calc PR 0.408(3) 1 A 1
H H1X2 -0.4369 0.2109 0.1500 0.078 Uiso calc PR 0.408(3) 1 A 1
H H1X3 -0.4316 0.3650 0.1061 0.078 Uiso calc PR 0.408(3) 1 A 1
H H1X4 -0.3809 0.2668 0.1319 0.078 Uiso calc PR 0.408(3) 1 A 1
H H1X5 -0.5383 0.4073 0.0985 0.078 Uiso calc PR 0.408(3) 1 A 1
H H1X6 -0.5436 0.2531 0.1425 0.078 Uiso calc PR 0.408(3) 1 A 1
C C2X -0.3594(6) 0.2952(7) 0.3125(4) 0.0364(13) Uani d PDU 0.816(6) 1 A 1
C C3X -0.4070(8) 0.3216(8) 0.4163(5) 0.0459(14) Uani d PDU 0.816(6) 1 A 1
H H3X1 -0.3610 0.3833 0.4375 0.055 Uiso calc PR 0.816(6) 1 A 1
H H3X2 -0.3729 0.2295 0.4692 0.055 Uiso calc PR 0.816(6) 1 A 1
C C4X -0.5823(8) 0.3964(9) 0.4036(6) 0.0597(17) Uani d PDU 0.816(6) 1 A 1
H H4X1 -0.6280 0.3479 0.4583 0.072 Uiso calc PR 0.816(6) 1 A 1
H H4X2 -0.6163 0.4983 0.4064 0.072 Uiso calc PR 0.816(6) 1 A 1
C C5X -0.6292(7) 0.3851(14) 0.2982(6) 0.0491(16) Uani d PDU 0.816(6) 1 A 1
H H5X1 -0.6797 0.3165 0.3052 0.059 Uiso calc PR 0.816(6) 1 A 1
H H5X2 -0.7016 0.4801 0.2571 0.059 Uiso calc PR 0.816(6) 1 A 1
O O2X' -0.2292(19) 0.231(5) 0.3165(19) 0.0427(13) Uani d PD 0.184(6) 1 A 2
N N1X' -0.4899(18) 0.331(2) 0.3294(12) 0.0387(11) Uani d PD 0.184(6) 1 A 2
C C1X' -0.484(3) 0.330(4) 0.4367(15) 0.0521(17) Uani d PD 0.184(6) 1 A 2
H H1X7 -0.5886 0.3638 0.4581 0.078 Uiso calc PR 0.092(3) 1 A 2
H H1X8 -0.4344 0.3933 0.4482 0.078 Uiso calc PR 0.092(3) 1 A 2
H H1X9 -0.4234 0.2316 0.4771 0.078 Uiso calc PR 0.092(3) 1 A 2
H H1XX -0.3757 0.2954 0.4642 0.078 Uiso calc PR 0.092(3) 1 A 2
H H1XY -0.5299 0.2659 0.4740 0.078 Uiso calc PR 0.092(3) 1 A 2
H H1XZ -0.5409 0.4275 0.4452 0.078 Uiso calc PR 0.092(3) 1 A 2
C C2X' -0.3661(17) 0.285(4) 0.2766(15) 0.0364(13) Uani d PD 0.184(6) 1 A 2
C C3X' -0.422(3) 0.292(4) 0.1689(15) 0.0459(14) Uani d PD 0.184(6) 1 A 2
H H3X3 -0.3799 0.1952 0.1551 0.055 Uiso calc PR 0.184(6) 1 A 2
H H3X4 -0.3878 0.3561 0.1173 0.055 Uiso calc PR 0.184(6) 1 A 2
C C4X' -0.597(3) 0.352(4) 0.1645(17) 0.0597(17) Uani d PD 0.184(6) 1 A 2
H H4X3 -0.6439 0.4401 0.1084 0.072 Uiso calc PR 0.184(6) 1 A 2
H H4X4 -0.6356 0.2799 0.1528 0.072 Uiso calc PR 0.184(6) 1 A 2
C C5X' -0.6353(18) 0.385(7) 0.269(2) 0.0491(16) Uani d PD 0.184(6) 1 A 2
H H5X3 -0.6898 0.4900 0.2611 0.059 Uiso calc PR 0.184(6) 1 A 2
H H5X4 -0.7019 0.3372 0.3013 0.059 Uiso calc PR 0.184(6) 1 A 2
N N1Y -0.8861(7) 0.4619(6) 0.7251(5) 0.0778(17) Uani d D 1 1 . .
C C1Y -0.9714(10) 0.4862(9) 0.6341(6) 0.088(2) Uani d D 1 1 . .
H H1Y1 -1.0817 0.5290 0.6433 0.132 Uiso calc R 1 1 . .
H H1Y2 -0.9469 0.3949 0.6147 0.132 Uiso calc R 1 1 . .
H H1Y3 -0.9463 0.5522 0.5797 0.132 Uiso calc R 1 1 . .
C C2Y -0.7319(6) 0.4054(6) 0.7362(6) 0.072(2) Uani d D 1 1 . .
O O2Y -0.6521(6) 0.3656(6) 0.6661(5) 0.0887(16) Uani d D 1 1 . .
C C3Y -0.6762(10) 0.3906(7) 0.8402(6) 0.083(2) Uani d D 1 1 . .
H H3Y1 -0.6060 0.4407 0.8401 0.100 Uiso calc R 1 1 . .
H H3Y2 -0.6192 0.2878 0.8749 0.100 Uiso calc R 1 1 . .
C C4Y -0.8173(7) 0.4579(7) 0.8956(7) 0.080(2) Uani d D 1 1 . .
H H4Y1 -0.8169 0.5443 0.9149 0.096 Uiso calc R 1 1 . .
H H4Y2 -0.8204 0.3884 0.9587 0.096 Uiso calc R 1 1 . .
C C5Y -0.9592(7) 0.4993(7) 0.8154(5) 0.0645(17) Uani d D 1 1 . .
H H5Y1 -1.0219 0.4433 0.8400 0.077 Uiso calc R 1 1 . .
H H5Y2 -1.0259 0.6032 0.8015 0.077 Uiso calc R 1 1 . .

loop_
_atom_site_aniso_label
_atom_site_aniso_U_11
_atom_site_aniso_U_22
_atom_site_aniso_U_33
_atom_site_aniso_U_12
_atom_site_aniso_U_13
_atom_site_aniso_U_23
N1A 0.0200(16) 0.0351(18) 0.0223(16) -0.0084(14) -0.0010(13) -0.0085(14)
C2A 0.030(2) 0.030(2) 0.0195(18) -0.0132(17) 0.0015(15) -0.0074(15)
O2A 0.0227(14) 0.0488(18) 0.0223(14) -0.0128(13) 0.0056(11) -0.0144(13)
N3A 0.0156(15) 0.0358(18) 0.0216(16) -0.0072(14) -0.0010(12) -0.0091(14)
C4A 0.027(2) 0.039(2) 0.022(2) -0.0113(18) 0.0032(16) -0.0092(17)
O4A 0.0283(16) 0.066(2) 0.0202(15) -0.0129(15) 0.0046(12) -0.0159(14)
C5A 0.025(2) 0.037(2) 0.025(2) -0.0090(17) 0.0064(16) -0.0107(17)
C6A 0.0186(18) 0.031(2) 0.028(2) -0.0095(16) 0.0009(15) -0.0061(16)
Cl6A 0.0200(5) 0.0469(6) 0.0285(5) -0.0079(4) -0.0005(4) -0.0098(4)
N1B 0.0229(16) 0.0352(18) 0.0181(16) -0.0108(14) 0.0011(12) -0.0082(13)
C2B 0.0211(19) 0.0273(19) 0.0232(19) -0.0097(15) -0.0024(15) -0.0054(15)
N2B 0.0191(17) 0.057(2) 0.0207(17) -0.0098(16) -0.0009(13) -0.0126(16)
N3B 0.0254(17) 0.0366(19) 0.0167(16) -0.0131(15) -0.0002(13) -0.0079(14)
C4B 0.0225(19) 0.033(2) 0.025(2) -0.0106(16) 0.0037(15) -0.0075(16)
N4B 0.0244(18) 0.071(3) 0.0219(18) -0.0183(19) 0.0038(14) -0.0162(18)
C5B 0.0210(19) 0.043(2) 0.0216(19) -0.0111(17) 0.0016(15) -0.0095(17)
C6B 0.0222(19) 0.030(2) 0.0198(18) -0.0092(16) -0.0010(14) -0.0053(15)
N6B 0.0255(18) 0.048(2) 0.0189(17) -0.0110(16) 0.0002(13) -0.0092(15)
O1W 0.032(2) 0.076(3) 0.079(3) -0.019(2) -0.0037(19) -0.003(3)
O2X 0.0283(18) 0.051(3) 0.040(3) -0.0108(16) -0.0014(19) -0.005(3)
N1X 0.026(2) 0.047(3) 0.042(2) -0.0135(19) 0.0006(19) -0.010(2)
C1X 0.044(4) 0.068(4) 0.046(4) -0.021(4) 0.003(3) -0.021(3)
C2X 0.036(3) 0.037(3) 0.035(3) -0.015(2) -0.004(2) -0.004(3)
C3X 0.044(3) 0.053(3) 0.041(3) -0.019(3) -0.001(3) -0.012(3)
C4X 0.049(4) 0.070(4) 0.053(4) -0.016(3) 0.009(3) -0.017(3)
C5X 0.032(2) 0.055(3) 0.056(4) -0.013(2) 0.005(3) -0.012(4)
O2X' 0.0283(18) 0.051(3) 0.040(3) -0.0108(16) -0.0014(19) -0.005(3)
N1X' 0.026(2) 0.047(3) 0.042(2) -0.0135(19) 0.0006(19) -0.010(2)
C1X' 0.044(4) 0.068(4) 0.046(4) -0.021(4) 0.003(3) -0.021(3)
C2X' 0.036(3) 0.037(3) 0.035(3) -0.015(2) -0.004(2) -0.004(3)
C3X' 0.044(3) 0.053(3) 0.041(3) -0.019(3) -0.001(3) -0.012(3)
C4X' 0.049(4) 0.070(4) 0.053(4) -0.016(3) 0.009(3) -0.017(3)
C5X' 0.032(2) 0.055(3) 0.056(4) -0.013(2) 0.005(3) -0.012(4)
N1Y 0.084(4) 0.062(3) 0.099(5) -0.037(3) 0.014(4) -0.026(3)
C1Y 0.081(5) 0.081(5) 0.101(6) -0.024(4) 0.003(5) -0.032(5)
C2Y 0.040(3) 0.041(3) 0.122(6) -0.006(3) 0.038(4) -0.012(4)
O2Y 0.063(3) 0.093(4) 0.099(4) -0.018(3) 0.007(3) -0.024(3)
C3Y 0.118(7) 0.044(4) 0.097(6) -0.044(4) 0.004(5) -0.015(4)
C4Y 0.054(4) 0.048(3) 0.139(7) -0.021(3) 0.010(4) -0.024(4)
C5Y 0.058(4) 0.048(3) 0.080(5) -0.018(3) 0.017(3) -0.007(3)

loop_
_atom_type_symbol
_atom_type_description
_atom_type_scat_dispersion_real
_atom_type_scat_dispersion_imag
_atom_type_scat_source
C C 0.0033 0.0016 'International Tables Vol C Tables 4.2.6.8 and 6.1.1.4'
H H 0.0000 0.0000 'International Tables Vol C Tables 4.2.6.8 and 6.1.1.4'
N N 0.0061 0.0033 'International Tables Vol C Tables 4.2.6.8 and 6.1.1.4'
O O 0.0106 0.0060 'International Tables Vol C Tables 4.2.6.8 and 6.1.1.4'
Cl Cl 0.1484 0.1585 'International Tables Vol C Tables 4.2.6.8 and 6.1.1.4'

loop_
_geom_angle_atom_site_label_1
_geom_angle_atom_site_label_2
_geom_angle_atom_site_label_3
_geom_angle
C6A N1A C2A 116.3(3)
O2A C2A N1A 121.6(4)
O2A C2A N3A 119.9(4)
N1A C2A N3A 118.5(3)
C2A N3A C4A 125.5(3)
C2A N3A H3A 120(3)
C4A N3A H3A 115(3)
O4A C4A N3A 118.6(4)
O4A C4A C5A 126.3(4)
N3A C4A C5A 115.1(3)
C6A C5A C4A 115.7(4)
C6A C5A H5A 122.1
C4A C5A H5A 122.1
N1A C6A C5A 128.8(4)
N1A C6A Cl6A 113.4(3)
C5A C6A Cl6A 117.8(3)
C2B N1B C6B 117.7(3)
N2B C2B N1B 119.7(4)
N2B C2B N3B 118.1(4)
N1B C2B N3B 122.2(3)
C2B N2B H21B 123(3)
C2B N2B H22B 119(4)
H21B N2B H22B 118(5)
C2B N3B C4B 120.8(3)
C2B N3B H3B 114(4)
C4B N3B H3B 125(4)
N4B C4B C5B 124.9(4)
N4B C4B N3B 116.6(4)
C5B C4B N3B 118.4(4)
C4B N4B H41B 127(3)
C4B N4B H42B 121(3)
H41B N4B H42B 112(3)
C4B C5B C6B 118.5(4)
C4B C5B H5B 120.8
C6B C5B H5B 120.8
N6B C6B N1B 116.7(4)
N6B C6B C5B 121.0(4)
N1B C6B C5B 122.3(3)
C6B N6B H61B 119(3)
C6B N6B H62B 130(3)
H61B N6B H62B 111(3)
H2W O1W H1W 115(3)
C2X N1X C1X 123.8(5)
C2X N1X C5X 114.4(5)
C1X N1X C5X 121.4(5)
N1X C1X H1X1 109.5
N1X C1X H1X2 109.5
H1X1 C1X H1X2 109.5
N1X C1X H1X3 109.5
H1X1 C1X H1X3 109.5
H1X2 C1X H1X3 109.5
N1X C1X H1X4 109.5
H1X1 C1X H1X4 141.1
H1X2 C1X H1X4 56.3
H1X3 C1X H1X4 56.3
N1X C1X H1X5 109.5
H1X1 C1X H1X5 56.3
H1X2 C1X H1X5 141.1
H1X3 C1X H1X5 56.3
H1X4 C1X H1X5 109.5
N1X C1X H1X6 109.5
H1X1 C1X H1X6 56.3
H1X2 C1X H1X6 56.3
H1X3 C1X H1X6 141.1
H1X4 C1X H1X6 109.5
H1X5 C1X H1X6 109.5
O2X C2X N1X 123.6(6)
O2X C2X C3X 128.3(5)
N1X C2X C3X 108.0(5)
C2X C3X C4X 106.0(5)
C2X C3X H3X1 110.5
C4X C3X H3X1 110.5
C2X C3X H3X2 110.5
C4X C3X H3X2 110.5
H3X1 C3X H3X2 108.7
C5X C4X C3X 104.8(5)
C5X C4X H4X1 110.8
C3X C4X H4X1 110.8
C5X C4X H4X2 110.8
C3X C4X H4X2 110.8
H4X1 C4X H4X2 108.9
N1X C5X C4X 105.5(5)
N1X C5X H5X1 110.6
C4X C5X H5X1 110.6
N1X C5X H5X2 110.6
C4X C5X H5X2 110.6
H5X1 C5X H5X2 108.8
C2X' N1X' C1X' 124.8(13)
C2X' N1X' C5X' 114.2(10)
C1X' N1X' C5X' 121.0(13)
N1X' C1X' H1X7 109.5
N1X' C1X' H1X8 109.5
H1X7 C1X' H1X8 109.5
N1X' C1X' H1X9 109.5
H1X7 C1X' H1X9 109.5
H1X8 C1X' H1X9 109.5
N1X' C1X' H1XX 109.5
H1X7 C1X' H1XX 141.1
H1X8 C1X' H1XX 56.3
H1X9 C1X' H1XX 56.3
N1X' C1X' H1XY 109.5
H1X7 C1X' H1XY 56.3
H1X8 C1X' H1XY 141.1
H1X9 C1X' H1XY 56.3
H1XX C1X' H1XY 109.5
N1X' C1X' H1XZ 109.5
H1X7 C1X' H1XZ 56.3
H1X8 C1X' H1XZ 56.3
H1X9 C1X' H1XZ 141.1
H1XX C1X' H1XZ 109.5
H1XY C1X' H1XZ 109.5
O2X' C2X' N1X' 123.9(14)
O2X' C2X' C3X' 127.3(15)
N1X' C2X' C3X' 108.3(9)
C2X' C3X' C4X' 106.0(9)
C2X' C3X' H3X3 110.5
C4X' C3X' H3X3 110.5
C2X' C3X' H3X4 110.5
C4X' C3X' H3X4 110.5
H3X3 C3X' H3X4 108.7
C5X' C4X' C3X' 105.0(10)
C5X' C4X' H4X3 110.7
C3X' C4X' H4X3 110.7
C5X' C4X' H4X4 110.7
C3X' C4X' H4X4 110.7
H4X3 C4X' H4X4 108.8
N1X' C5X' C4X' 105.9(10)
N1X' C5X' H5X3 110.6
C4X' C5X' H5X3 110.6
N1X' C5X' H5X4 110.6
C4X' C5X' H5X4 110.6
H5X3 C5X' H5X4 108.7
C2Y N1Y C1Y 123.4(7)
C2Y N1Y C5Y 115.1(6)
C1Y N1Y C5Y 121.5(6)
N1Y C1Y H1Y1 109.5
N1Y C1Y H1Y2 109.5
H1Y1 C1Y H1Y2 109.5
N1Y C1Y H1Y3 109.5
H1Y1 C1Y H1Y3 109.5
H1Y2 C1Y H1Y3 109.5
O2Y C2Y N1Y 122.8(8)
O2Y C2Y C3Y 126.6(6)
N1Y C2Y C3Y 110.5(6)
C2Y C3Y C4Y 106.7(7)
C2Y C3Y H3Y1 110.4
C4Y C3Y H3Y1 110.4
C2Y C3Y H3Y2 110.4
C4Y C3Y H3Y2 110.4
H3Y1 C3Y H3Y2 108.6
C3Y C4Y C5Y 104.7(6)
C3Y C4Y H4Y1 110.8
C5Y C4Y H4Y1 110.8
C3Y C4Y H4Y2 110.8
C5Y C4Y H4Y2 110.8
H4Y1 C4Y H4Y2 108.9
N1Y C5Y C4Y 102.7(5)
N1Y C5Y H5Y1 111.2
C4Y C5Y H5Y1 111.2
N1Y C5Y H5Y2 111.2
C4Y C5Y H5Y2 111.2
H5Y1 C5Y H5Y2 109.1

loop_
_geom_bond_atom_site_label_1
_geom_bond_atom_site_label_2
_geom_bond_distance
N1A C6A 1.310(5)
N1A C2A 1.362(5)
C2A O2A 1.255(5)
C2A N3A 1.367(5)
N3A C4A 1.375(5)
N3A H3A 0.869(19)
C4A O4A 1.233(5)
C4A C5A 1.420(6)
C5A C6A 1.366(6)
C5A H5A 0.9500
C6A Cl6A 1.766(4)
N1B C2B 1.331(5)
N1B C6B 1.355(5)
C2B N2B 1.322(5)
C2B N3B 1.362(5)
N2B H21B 0.88(2)
N2B H22B 0.88(2)
N3B C4B 1.371(5)
N3B H3B 0.80(5)
C4B N4B 1.333(5)
C4B C5B 1.368(6)
N4B H41B 0.860(19)
N4B H42B 0.865(19)
C5B C6B 1.398(6)
C5B H5B 0.9500
C6B N6B 1.342(5)
N6B H61B 0.870(19)
N6B H62B 0.853(19)
O1W H2W 0.838(10)
O1W H1W 0.837(10)
O2X C2X 1.256(6)
N1X C2X 1.345(6)
N1X C1X 1.432(8)
N1X C5X 1.436(7)
C1X H1X1 0.9800
C1X H1X2 0.9800
C1X H1X3 0.9800
C1X H1X4 0.9800
C1X H1X5 0.9800
C1X H1X6 0.9800
C2X C3X 1.508(8)
C3X C4X 1.521(9)
C3X H3X1 0.9900
C3X H3X2 0.9900
C4X C5X 1.520(9)
C4X H4X1 0.9900
C4X H4X2 0.9900
C5X H5X1 0.9900
C5X H5X2 0.9900
O2X' C2X' 1.256(10)
N1X' C2X' 1.341(10)
N1X' C1X' 1.433(11)
N1X' C5X' 1.437(11)
C1X' H1X7 0.9800
C1X' H1X8 0.9800
C1X' H1X9 0.9800
C1X' H1XX 0.9800
C1X' H1XY 0.9800
C1X' H1XZ 0.9800
C2X' C3X' 1.510(12)
C3X' C4X' 1.523(13)
C3X' H3X3 0.9900
C3X' H3X4 0.9900
C4X' C5X' 1.516(14)
C4X' H4X3 0.9900
C4X' H4X4 0.9900
C5X' H5X3 0.9900
C5X' H5X4 0.9900
N1Y C2Y 1.335(7)
N1Y C1Y 1.379(7)
N1Y C5Y 1.442(7)
C1Y H1Y1 0.9800
C1Y H1Y2 0.9800
C1Y H1Y3 0.9800
C2Y O2Y 1.242(8)
C2Y C3Y 1.442(10)
C3Y C4Y 1.520(10)
C3Y H3Y1 0.9900
C3Y H3Y2 0.9900
C4Y C5Y 1.577(9)
C4Y H4Y1 0.9900
C4Y H4Y2 0.9900
C5Y H5Y1 0.9900
C5Y H5Y2 0.9900

loop_
_geom_hbond_atom_site_label_D
_geom_hbond_atom_site_label_H
_geom_hbond_atom_site_label_A
_geom_hbond_site_symmetry_A
_geom_hbond_distance_DH
_geom_hbond_distance_HA
_geom_hbond_distance_DA
_geom_hbond_angle_DHA
N3A H3A O2A 2_657 0.869(19) 2.02(2) 2.884(4) 178(5)
N2B H21B O4A 2_657 0.88(2) 2.08(4) 2.796(5) 138(5)
N2B H22B N1B 2_656 0.88(2) 2.13(2) 3.008(5) 175(5)
N3B H3B O2A . 0.80(5) 2.17(5) 2.964(4) 177(5)
N4B H41B N1A . 0.860(19) 2.01(2) 2.857(5) 166(4)
N4B H42B O1W . 0.865(19) 1.96(2) 2.815(5) 168(5)
N6B H61B O4A 1_554 0.870(19) 2.05(2) 2.898(5) 165(4)
N6B H62B O2X . 0.853(19) 2.038(19) 2.887(6) 173(4)
O1W H1W O2Y . 0.837(10) 2.08(6) 2.701(6) 131(7)
O1W H2W O4A 2_557 0.838(10) 2.12(3) 2.903(6) 156(6)

loop_
_geom_torsion_atom_site_label_1
_geom_torsion_atom_site_label_2
_geom_torsion_atom_site_label_3
_geom_torsion_atom_site_label_4
_geom_torsion
C6A N1A C2A O2A 179.2(4)
C6A N1A C2A N3A -1.8(6)
O2A C2A N3A C4A -179.1(4)
N1A C2A N3A C4A 1.9(6)
C2A N3A C4A O4A 180.0(4)
C2A N3A C4A C5A -0.6(6)
O4A C4A C5A C6A 178.7(5)
N3A C4A C5A C6A -0.6(6)
C2A N1A C6A C5A 0.6(7)
C2A N1A C6A Cl6A 180.0(3)
C4A C5A C6A N1A 0.7(7)
C4A C5A C6A Cl6A -178.7(3)
C6B N1B C2B N2B 177.6(4)
C6B N1B C2B N3B -1.3(6)
N2B C2B N3B C4B -176.7(4)
N1B C2B N3B C4B 2.2(6)
C2B N3B C4B N4B 179.2(4)
C2B N3B C4B C5B -1.9(6)
N4B C4B C5B C6B 179.6(4)
N3B C4B C5B C6B 0.9(6)
C2B N1B C6B N6B 179.4(4)
C2B N1B C6B C5B 0.2(6)
C4B C5B C6B N6B -179.2(4)
C4B C5B C6B N1B 0.0(6)
C1X N1X C2X O2X 5.2(11)
C5X N1X C2X O2X 178.6(9)
C1X N1X C2X C3X -174.8(6)
C5X N1X C2X C3X -1.4(9)
O2X C2X C3X C4X 174.3(8)
N1X C2X C3X C4X -5.7(8)
C2X C3X C4X C5X 10.0(9)
C2X N1X C5X C4X 7.9(11)
C1X N1X C5X C4X -178.6(7)
C3X C4X C5X N1X -10.7(11)
C1X' N1X' C2X' O2X' 3(6)
C5X' N1X' C2X' O2X' -178(5)
C1X' N1X' C2X' C3X' 175(3)
C5X' N1X' C2X' C3X' -6(5)
O2X' C2X' C3X' C4X' 173(4)
N1X' C2X' C3X' C4X' 1(4)
C2X' C3X' C4X' C5X' 3(5)
C2X' N1X' C5X' C4X' 8(6)
C1X' N1X' C5X' C4X' -173(3)
C3X' C4X' C5X' N1X' -6(5)
C1Y N1Y C2Y O2Y -2.5(11)
C5Y N1Y C2Y O2Y 178.8(6)
C1Y N1Y C2Y C3Y -178.9(7)
C5Y N1Y C2Y C3Y 2.3(8)
O2Y C2Y C3Y C4Y 179.0(7)
N1Y C2Y C3Y C4Y -4.7(7)
C2Y C3Y C4Y C5Y 5.1(7)
C2Y N1Y C5Y C4Y 1.0(7)
C1Y N1Y C5Y C4Y -177.7(6)
C3Y C4Y C5Y N1Y -3.7(7)
